data_7004692
loop_
_publ_author_name
'Vargas-Baca, Ignacio'
'Findlater, Michael'
'Powell, Adam'
'Vasudevan, Kalyan V.'
'Cowley, Alan H.'

_publ_section_title
;
 Boron di- and tri-cations
;
_journal_issue 45
_journal_name_full 'Dalton Transactions'
_journal_page_first 6421
_journal_page_last 6426
_journal_paper_doi 10.1039/b810575h
_journal_year 2008
_chemical_formula_moiety 'C3 H9 B Br3 N'
_chemical_formula_sum 'C3 H9 B Br3 N'
_chemical_formula_weight 309.65
_space_group_IT_number 11
_symmetry_cell_setting monoclinic
_symmetry_space_group_name_Hall '-P 2yb'
_symmetry_space_group_name_H-M 'P 1 21/m 1'
_atom_sites_solution_hydrogens geom
_atom_sites_solution_primary direct
_atom_sites_solution_secondary difmap
_audit_creation_method 'SHELXTL Ver. 6.10'
_cell_angle_alpha 90.000(5)
_cell_angle_beta 115.211(5)
_cell_angle_gamma 90.000(5)
_cell_formula_units_Z 2
_cell_length_a 6.626(5)
_cell_length_b 10.493(5)
_cell_length_c 6.810(5)
_cell_measurement_temperature 153(2)
_cell_volume 428.4(5)
_computing_cell_refinement 'Collect software, Nonius B.V. 1998'
_computing_data_collection 'Collect software, Nonius B.V. 1998'
_computing_data_reduction
;
DENZO and Scalepack (Otwinoski and Minor, 1997)
;
_computing_molecular_graphics 'XP SHELXTL/PC, Siemens Analytical'
_computing_structure_refinement 'XL SHELXTL/PC, Siemens Analytical'
_computing_structure_solution
;
SIR97 - Altomare A., Burla M.C., Camalli M., Cascarano G.L., Giacovazzo C.,
Guagliardi A., Moliterni A.G.G., Polidori G.,Spagna R.
;
_diffrn_ambient_temperature 153(2)
_diffrn_measured_fraction_theta_full 0.994
_diffrn_measured_fraction_theta_max 0.994
_diffrn_measurement_device_type 'Nonius Kappa CCD'
_diffrn_measurement_method \w-scan
_diffrn_radiation_monochromator graphite
_diffrn_radiation_source 'fine-focus sealed tube'
_diffrn_radiation_type MoK\a
_diffrn_radiation_wavelength 0.71069
_diffrn_reflns_av_R_equivalents 0.0337
_diffrn_reflns_av_sigmaI/netI 0.0476
_diffrn_reflns_limit_h_max 8
_diffrn_reflns_limit_h_min -8
_diffrn_reflns_limit_k_max 11
_diffrn_reflns_limit_k_min -13
_diffrn_reflns_limit_l_max 8
_diffrn_reflns_limit_l_min -8
_diffrn_reflns_number 1631
_diffrn_reflns_theta_full 27.38
_diffrn_reflns_theta_max 27.38
_diffrn_reflns_theta_min 3.31
_exptl_absorpt_coefficient_mu 14.037
_exptl_absorpt_correction_T_max .122
_exptl_absorpt_correction_T_min .060
_exptl_absorpt_correction_type multi-scan
_exptl_absorpt_process_details 'DENZO and Scalepack (Otwinoski and Minor, 1997)'
_exptl_crystal_colour colorless
_exptl_crystal_density_diffrn 2.401
_exptl_crystal_density_method 'not measured'
_exptl_crystal_description block
_exptl_crystal_F_000 288
_exptl_crystal_size_max 0.23
_exptl_crystal_size_mid 0.18
_exptl_crystal_size_min 0.15
_refine_diff_density_max 0.680
_refine_diff_density_min -1.300
_refine_diff_density_rms 0.213
_refine_ls_extinction_method none
_refine_ls_goodness_of_fit_ref 0.920
_refine_ls_hydrogen_treatment constr
_refine_ls_matrix_type full
_refine_ls_number_parameters 43
_refine_ls_number_reflns 1023
_refine_ls_number_restraints 0
_refine_ls_restrained_S_all 0.920
_refine_ls_R_factor_all 0.0458
_refine_ls_R_factor_gt 0.0364
_refine_ls_shift/su_max 0.000
_refine_ls_shift/su_mean 0.000
_refine_ls_structure_factor_coef Fsqd
_refine_ls_weighting_details 'calc w=1/[\s^2^(Fo^2^)+(0.0559P)^2^+0.9736P] where P=(Fo^2^+2Fc^2^)/3'
_refine_ls_weighting_scheme calc
_refine_ls_wR_factor_gt 0.0862
_refine_ls_wR_factor_ref 0.0925
_reflns_number_gt 871
_reflns_number_total 1023
_reflns_threshold_expression >2sigma(I)
_cod_data_source_file b810575h.txt
_cod_data_source_block ccdkvap075x
_cod_original_sg_symbol_Hall -p2yb
_cod_original_sg_symbol_H-M p21/m
_cod_database_code 7004692

loop_
_symmetry_equiv_pos_as_xyz
'x, y, z'
'-x, y+1/2, -z'
'-x, -y, -z'
'x, -y-1/2, z'

loop_
_atom_site_label
_atom_site_type_symbol
_atom_site_fract_x
_atom_site_fract_y
_atom_site_fract_z
_atom_site_U_iso_or_equiv
_atom_site_adp_type
_atom_site_occupancy
_atom_site_symmetry_multiplicity
_atom_site_calc_flag
_atom_site_refinement_flags
_atom_site_disorder_assembly
_atom_site_disorder_group
C1 C 0.4648(8) 0.3659(5) 1.2603(7) 0.0290(10) Uani 1 1 d . . .
H1A H 0.5973 0.3686 1.2311 0.043 Uiso 1 1 calc R . .
H1B H 0.5108 0.3614 1.4173 0.043 Uiso 1 1 calc R . .
H1C H 0.3755 0.4429 1.2023 0.043 Uiso 1 1 calc R . .
C2 C 0.1270(10) 0.2500 1.2014(10) 0.0251(13) Uani 1 2 d S . .
H2A H 0.0341 0.1755 1.1336 0.038 Uiso 0.50 1 calc PR . .
H2B H 0.0404 0.3279 1.1436 0.038 Uiso 0.50 1 calc PR . .
H2C H 0.1754 0.2465 1.3588 0.038 Uiso 1 0.5 calc SR . .
B1 B 0.2611(11) 0.2500 0.8987(10) 0.0184(13) Uani 1 2 d S . .
N1 N 0.3272(8) 0.2500 1.1528(8) 0.0188(10) Uani 1 2 d S . .
Br1 Br 0.53518(11) 0.2500 0.84432(10) 0.0303(2) Uani 1 2 d S . .
Br2 Br 0.07542(8) 0.40523(4) 0.75749(7) 0.02899(19) Uani 1 1 d . . .

loop_
_atom_site_aniso_label
_atom_site_aniso_U_11
_atom_site_aniso_U_22
_atom_site_aniso_U_33
_atom_site_aniso_U_23
_atom_site_aniso_U_13
_atom_site_aniso_U_12
C1 0.029(2) 0.028(2) 0.025(2) -0.0081(19) 0.0073(19) -0.014(2)
C2 0.020(3) 0.031(3) 0.028(3) 0.000 0.013(3) 0.000
B1 0.019(3) 0.018(3) 0.019(3) 0.000 0.008(3) 0.000
N1 0.017(2) 0.018(2) 0.020(2) 0.000 0.0059(19) 0.000
Br1 0.0216(4) 0.0455(4) 0.0257(3) 0.000 0.0120(3) 0.000
Br2 0.0312(3) 0.0225(3) 0.0278(3) 0.00757(17) 0.0073(2) 0.00685(17)

loop_
_atom_type_symbol
_atom_type_description
_atom_type_scat_dispersion_real
_atom_type_scat_dispersion_imag
_atom_type_scat_source
C C 0.0033 0.0016 'International Tables Vol C Tables 4.2.6.8 and 6.1.1.4'
H H 0.0000 0.0000 'International Tables Vol C Tables 4.2.6.8 and 6.1.1.4'
B B 0.0013 0.0007 'International Tables Vol C Tables 4.2.6.8 and 6.1.1.4'
N N 0.0061 0.0033 'International Tables Vol C Tables 4.2.6.8 and 6.1.1.4'
Br Br -0.2901 2.4595 'International Tables Vol C Tables 4.2.6.8 and 6.1.1.4'

loop_
_geom_angle_atom_site_label_1
_geom_angle_atom_site_label_2
_geom_angle_atom_site_label_3
_geom_angle
_geom_angle_site_symmetry_1
_geom_angle_site_symmetry_3
_geom_angle_publ_flag
N1 C1 H1A 109.5 . . ?
N1 C1 H1B 109.5 . . ?
H1A C1 H1B 109.5 . . ?
N1 C1 H1C 109.5 . . ?
H1A C1 H1C 109.5 . . ?
H1B C1 H1C 109.5 . . ?
N1 C2 H2A 109.5 . . ?
N1 C2 H2B 109.5 . . ?
H2A C2 H2B 109.5 . . ?
N1 C2 H2C 109.5 . . ?
H2A C2 H2C 109.5 . . ?
H2B C2 H2C 109.5 . . ?
N1 B1 Br1 110.4(4) . . ?
N1 B1 Br2 110.3(2) . 4_565 ?
Br1 B1 Br2 109.2(2) . 4_565 ?
N1 B1 Br2 110.3(2) . . ?
Br1 B1 Br2 109.2(2) . . ?
Br2 B1 Br2 107.4(3) 4_565 . ?
C2 N1 C1 107.5(3) . . ?
C2 N1 C1 107.5(3) . 4_565 ?
C1 N1 C1 107.4(5) . 4_565 ?
C2 N1 B1 112.3(5) . . ?
C1 N1 B1 110.9(3) . . ?
C1 N1 B1 110.9(3) 4_565 . ?

loop_
_geom_bond_atom_site_label_1
_geom_bond_atom_site_label_2
_geom_bond_distance
_geom_bond_site_symmetry_2
_geom_bond_publ_flag
C1 N1 1.509(5) . ?
C1 H1A 0.9800 . ?
C1 H1B 0.9800 . ?
C1 H1C 0.9800 . ?
C2 N1 1.498(7) . ?
C2 H2A 0.9800 . ?
C2 H2B 0.9800 . ?
C2 H2C 0.9800 . ?
B1 N1 1.594(8) . ?
B1 Br1 2.002(7) . ?
B1 Br2 2.021(4) 4_565 ?
B1 Br2 2.021(4) . ?
N1 C1 1.509(5) 4_565 ?

loop_
_geom_torsion_atom_site_label_1
_geom_torsion_atom_site_label_2
_geom_torsion_atom_site_label_3
_geom_torsion_atom_site_label_4
_geom_torsion
_geom_torsion_site_symmetry_1
_geom_torsion_site_symmetry_2
_geom_torsion_site_symmetry_3
_geom_torsion_site_symmetry_4
_geom_torsion_publ_flag
Br1 B1 N1 C2 180.000(3) . . . . ?
Br2 B1 N1 C2 -59.2(3) 4_565 . . . ?
Br2 B1 N1 C2 59.2(3) . . . . ?
Br1 B1 N1 C1 59.6(3) . . . . ?
Br2 B1 N1 C1 -179.6(3) 4_565 . . . ?
Br2 B1 N1 C1 -61.1(5) . . . . ?
Br1 B1 N1 C1 -59.6(3) . . . 4_565 ?
Br2 B1 N1 C1 61.1(5) 4_565 . . 4_565 ?
Br2 B1 N1 C1 179.6(3) . . . 4_565 ?
